data_1569377
loop_
_publ_author_name
'Goreshnik, Evgeny'
'Vakulka, Andrii'
'Tav\<car, Ga\<sper'

_publ_section_title
;
 Low-temperature modification of Ba(BF4)2(H2O)3
;
_journal_coeditor_code WM4190
_journal_issue 6
_journal_name_full IUCrData
_journal_paper_doi 10.1107/S2414314623004881
_journal_volume 8
_journal_year 2023
_chemical_formula_iupac 'Ba (B F4 )2 (H2 O )32(B F4), 3(H2 O), Ba'
_chemical_formula_moiety '2(B F4), 3(H2 O), Ba'
_chemical_formula_sum 'B2 Ba F8 H6 O3'
_chemical_formula_weight 365.01
_chemical_name_systematic
;
Barium bis(tetrafluoridoborate) trihydrate
;
_space_group_crystal_system monoclinic
_space_group_IT_number 4
_space_group_name_Hall 'P 2yb'
_space_group_name_H-M_alt 'P 1 21 1'
_atom_sites_solution_hydrogens difmap
_audit_creation_method
;
Olex2 1.5
(compiled 2023.03.06 svn.rbb2c1857 for OlexSys, GUI svn.r6748)
;
_cell_angle_alpha 90
_cell_angle_beta 109.295(7)
_cell_angle_gamma 90
_cell_formula_units_Z 2
_cell_length_a 7.0550(4)
_cell_length_b 7.1706(3)
_cell_length_c 9.4182(6)
_cell_measurement_reflns_used 5692
_cell_measurement_temperature 149.99(10)
_cell_measurement_theta_max 28.2310
_cell_measurement_theta_min 3.0250
_cell_volume 449.69(5)
_computing_cell_refinement
;
CrysAlisPro (Rigaku OD, 2023)
;
_computing_data_collection
;
CrysAlisPro (Rigaku OD, 2023)
;
_computing_data_reduction
;
CrysAlisPro (Rigaku OD, 2023)
;
_computing_molecular_graphics
;
DIAMOND (Putz et al., 2023)
;
_computing_publication_material
;
Olex2 (Dolomanov <i>et al.</i>,  2009)
;
_computing_structure_refinement
;
SHELXL (Sheldrick, 2015)
;
_computing_structure_solution
;
SHELXS (Sheldrick, 2008)
;
_diffrn_ambient_temperature 149.99(10)
_diffrn_detector 'CCD plate'
_diffrn_detector_area_resol_mean 10.6426
_diffrn_measured_fraction_theta_full 1.000
_diffrn_measured_fraction_theta_max 0.949
_diffrn_measurement_device 'four-circle diffractometer'
_diffrn_measurement_device_type 'New Gemini, Dual, Cu at home/near, Atlas'
_diffrn_measurement_method '\w scans'
_diffrn_radiation_monochromator graphite
_diffrn_radiation_probe x-ray
_diffrn_radiation_type 'Mo K\a'
_diffrn_radiation_wavelength 0.71073
_diffrn_reflns_av_unetI/netI 0.0346
_diffrn_reflns_limit_h_max 9
_diffrn_reflns_limit_h_min -9
_diffrn_reflns_limit_k_max 9
_diffrn_reflns_limit_k_min -9
_diffrn_reflns_limit_l_max 12
_diffrn_reflns_limit_l_min -12
_diffrn_reflns_number 2386
_diffrn_reflns_theta_full 25.242
_diffrn_reflns_theta_max 28.644
_diffrn_reflns_theta_min 2.291
_diffrn_source 'fine-focus sealed X-ray tube'
_exptl_absorpt_coefficient_mu 4.526
_exptl_absorpt_correction_T_max 0.472
_exptl_absorpt_correction_T_min 0.075
_exptl_absorpt_correction_type analytical
_exptl_absorpt_process_details
;
(CrysAlisPro; Rigaku OD, 2023)
;
_exptl_crystal_colour colourless
_exptl_crystal_density_diffrn 2.696
_exptl_crystal_description plate
_exptl_crystal_F_000 336
_exptl_crystal_size_max 0.357
_exptl_crystal_size_mid 0.269
_exptl_crystal_size_min 0.065
_refine_diff_density_max 0.934
_refine_diff_density_min -1.050
_refine_ls_abs_structure_details
;
 Classical Flack method preferred over Parsons because s.u. lower
;
_refine_ls_abs_structure_Flack -0.03(4)
_refine_ls_extinction_method none
_refine_ls_goodness_of_fit_ref 1.070
_refine_ls_hydrogen_treatment constr
_refine_ls_matrix_type full
_refine_ls_number_parameters 120
_refine_ls_number_reflns 2386
_refine_ls_number_restraints 1
_refine_ls_restrained_S_all 1.070
_refine_ls_R_factor_all 0.0403
_refine_ls_R_factor_gt 0.0356
_refine_ls_shift/su_max 0.009
_refine_ls_shift/su_mean 0.000
_refine_ls_structure_factor_coef Fsqd
_refine_ls_weighting_details 'w=1/[\s^2^(Fo^2^)+(0.0656P)^2^] where P=(Fo^2^+2Fc^2^)/3'
_refine_ls_weighting_scheme calc
_refine_ls_wR_factor_gt 0.0876
_refine_ls_wR_factor_ref 0.0892
_reflns_number_gt 2212
_reflns_number_total 2386
_reflns_threshold_expression 'I > 2\s(I)'
_cod_data_source_file wm4190.cif
_cod_data_source_block I
_cod_original_cell_volume 449.68(5)
_cod_database_code 1569377
_shelx_space_group_comment
;
The symmetry employed for this shelxl refinement is uniquely defined
by the following loop, which should always be used as a source of
symmetry information in preference to the above space-group names.
They are only intended as comments.
;
_shelxl_version_number 2016/6

loop_
_space_group_symop_operation_xyz
'x, y, z'
'-x, y+1/2, -z'

loop_
_atom_site_type_symbol
_atom_site_label
_atom_site_fract_x
_atom_site_fract_y
_atom_site_fract_z
_atom_site_U_iso_or_equiv
_atom_site_adp_type
_atom_site_calc_flag
_atom_site_occupancy
_atom_site_disorder_assembly
_atom_site_disorder_group
Ba Ba1 0.84596(6) 0.54566(15) 0.18707(5) 0.01069(17) Uani d 1 . .
F F1 0.1744(12) 0.6957(9) -0.0772(9) 0.0392(19) Uani d 1 . .
F F2 0.4423(11) 0.5754(14) 0.0977(9) 0.0449(16) Uani d 1 . .
F F3 0.1320(13) 0.4559(13) 0.0610(12) 0.050(3) Uani d 1 . .
F F4 0.2873(13) 0.4098(13) -0.1086(11) 0.0449(16) Uani d 1 . .
F F5 1.4219(11) 0.4296(12) 0.4972(9) 0.0361(18) Uani d 1 . .
F F6 1.2726(11) 0.2125(11) 0.5958(8) 0.0299(16) Uani d 1 . .
F F7 1.1150(11) 0.4849(9) 0.5097(9) 0.0311(18) Uani d 1 . .
F F8 1.1510(13) 0.2707(18) 0.3442(11) 0.035(3) Uani d 1 . .
O O1 0.6644(13) 0.2926(16) 0.3248(12) 0.031(2) Uani d 1 . .
O O2 0.6901(12) 0.565(2) -0.1296(9) 0.033(2) Uani d 1 . .
B B1 0.2610(14) 0.537(4) -0.0048(10) 0.0136(15) Uani d 1 . .
B B2 1.2421(17) 0.3491(17) 0.4874(13) 0.0136(15) Uani d 1 . .
O O3A 1.128(3) 0.813(4) 0.298(2) 0.025(4) Uani d 0.56(2) A 1
O O3B 1.197(4) 0.756(4) 0.284(3) 0.025(4) Uani d 0.44(2) A 2
H H1A 0.606609 0.343861 0.377970 0.038 Uiso d 1 . .
H H1B 0.741590 0.209640 0.375850 0.038 Uiso d 1 . .
H H3AA 1.175261 0.844480 0.226220 0.038 Uiso d 0.56(2) A 1
H H3AB 1.080250 0.899170 0.336559 0.038 Uiso d 0.56(2) A 1
H H3BA 1.291950 0.694120 0.348640 0.038 Uiso d 0.44(2) A 2
H H3BB 1.179539 0.854321 0.332950 0.038 Uiso d 0.44(2) A 2
H H2A 0.563701 0.499499 -0.175799 0.038 Uiso d 1 . .
H H2B 0.726160 0.614450 -0.213891 0.038 Uiso d 1 . .

loop_
_atom_site_aniso_label
_atom_site_aniso_U_11
_atom_site_aniso_U_22
_atom_site_aniso_U_33
_atom_site_aniso_U_12
_atom_site_aniso_U_13
_atom_site_aniso_U_23
Ba1 0.0098(2) 0.0107(2) 0.0114(3) -0.0003(4) 0.00317(18) -0.0011(4)
F1 0.044(5) 0.021(3) 0.049(5) 0.011(3) 0.010(4) 0.022(3)
F2 0.029(3) 0.052(4) 0.052(4) 0.000(3) 0.011(3) -0.013(3)
F3 0.043(5) 0.048(5) 0.082(7) 0.010(4) 0.051(5) 0.030(5)
F4 0.029(3) 0.052(4) 0.052(4) 0.000(3) 0.011(3) -0.013(3)
F5 0.014(4) 0.056(5) 0.038(5) -0.005(3) 0.008(3) 0.003(4)
F6 0.037(4) 0.031(4) 0.022(4) 0.005(3) 0.010(3) 0.016(3)
F7 0.028(4) 0.024(4) 0.040(5) 0.008(3) 0.009(3) 0.001(3)
F8 0.040(6) 0.048(6) 0.011(4) 0.006(4) 0.000(3) -0.002(5)
O1 0.029(5) 0.022(5) 0.045(7) 0.002(3) 0.017(5) 0.008(4)
O2 0.026(4) 0.055(7) 0.013(3) 0.006(6) 0.000(3) -0.001(6)
B1 0.010(3) 0.021(4) 0.010(3) -0.003(4) 0.003(3) 0.002(4)
B2 0.010(3) 0.021(4) 0.010(3) -0.003(4) 0.003(3) 0.002(4)
O3A 0.020(10) 0.028(11) 0.034(8) -0.007(6) 0.017(7) -0.017(7)
O3B 0.020(10) 0.028(11) 0.034(8) -0.007(6) 0.017(7) -0.017(7)

loop_
_atom_type_symbol
_atom_type_description
_atom_type_scat_dispersion_real
_atom_type_scat_dispersion_imag
_atom_type_scat_source
B B 0.0013 0.0007 'International Tables Vol C Tables 4.2.6.8 and 6.1.1.4'
Ba Ba -0.3244 2.2819 'International Tables Vol C Tables 4.2.6.8 and 6.1.1.4'
F F 0.0171 0.0103 'International Tables Vol C Tables 4.2.6.8 and 6.1.1.4'
H H 0.0000 0.0000 'International Tables Vol C Tables 4.2.6.8 and 6.1.1.4'
O O 0.0106 0.0060 'International Tables Vol C Tables 4.2.6.8 and 6.1.1.4'

loop_
_exptl_crystal_face_index_h
_exptl_crystal_face_index_k
_exptl_crystal_face_index_l
_exptl_crystal_face_perp_dist
10 0 -6 0.0994
-10 -1 6 0.1533
-1 -10 -1 0.1655
-3 10 2 0.1377
0 1 12 0.0325
0 -1 -12 0.0325
-3 -2 13 0.0695
2 -4 10 0.1036

loop_
_geom_angle_atom_site_label_1
_geom_angle_atom_site_label_2
_geom_angle_atom_site_label_3
_geom_angle_site_symmetry_1
_geom_angle_site_symmetry_3
_geom_angle
_geom_angle_publ_flag
F1 Ba1 F3 2_645 1_655 64.4(3) ?
F1 Ba1 F4 2_645 2_655 142.9(3) ?
F1 Ba1 F6 2_645 2_756 134.8(2) ?
F1 Ba1 F7 2_645 . 100.8(2) ?
F1 Ba1 F8 2_645 . 60.4(3) ?
F1 Ba1 O1 2_645 . 66.3(3) ?
F1 Ba1 O2 2_645 . 71.8(3) ?
F1 Ba1 O3A 2_645 . 138.1(5) ?
F1 Ba1 O3B 2_645 . 123.8(6) ?
F2 Ba1 F1 . 2_645 92.1(3) ?
F2 Ba1 F3 . 1_655 137.5(3) ?
F2 Ba1 F4 . 2_655 67.4(3) ?
F2 Ba1 F6 . 2_756 69.2(2) ?
F2 Ba1 F7 . . 124.8(2) ?
F2 Ba1 F8 . . 137.2(3) ?
F2 Ba1 O1 . . 66.1(3) ?
F2 Ba1 O2 . . 70.4(2) ?
F2 Ba1 O3A . . 128.9(6) ?
F2 Ba1 O3B . . 142.5(6) ?
F3 Ba1 F4 1_655 2_655 109.7(3) ?
F3 Ba1 F7 1_655 . 95.4(3) ?
F3 Ba1 F8 1_655 . 62.4(3) ?
F3 Ba1 O1 1_655 . 124.7(3) ?
F3 Ba1 O2 1_655 . 68.8(3) ?
F3 Ba1 O3B 1_655 . 64.1(6) ?
F4 Ba1 F7 2_655 . 116.4(2) ?
F4 Ba1 F8 2_655 . 152.8(3) ?
F4 Ba1 O2 2_655 . 72.2(4) ?
F6 Ba1 F3 2_756 1_655 151.8(3) ?
F6 Ba1 F4 2_756 2_655 68.2(3) ?
F6 Ba1 F7 2_756 . 63.8(2) ?
F6 Ba1 F8 2_756 . 105.8(3) ?
F6 Ba1 O1 2_756 . 68.5(3) ?
F6 Ba1 O2 2_756 . 131.5(3) ?
F6 Ba1 O3B 2_756 . 88.8(5) ?
F8 Ba1 F7 . . 44.5(2) ?
O1 Ba1 F4 . 2_655 124.6(3) ?
O1 Ba1 F7 . . 70.8(3) ?
O1 Ba1 F8 . . 72.5(3) ?
O1 Ba1 O2 . . 116.6(3) ?
O1 Ba1 O3B . . 134.4(6) ?
O2 Ba1 F7 . . 164.1(2) ?
O2 Ba1 F8 . . 122.1(3) ?
O3A Ba1 F3 . 1_655 77.3(5) ?
O3A Ba1 F4 . 2_655 65.1(6) ?
O3A Ba1 F6 . 2_756 76.6(4) ?
O3A Ba1 F7 . . 65.2(6) ?
O3A Ba1 F8 . . 87.7(5) ?
O3A Ba1 O1 . . 132.5(5) ?
O3A Ba1 O2 . . 110.6(6) ?
O3B Ba1 F7 . . 63.6(6) ?
O3B Ba1 F8 . . 76.9(6) ?
O3B Ba1 O2 . . 108.2(6) ?
B1 F1 Ba1 . 2_655 157.8(7) ?
B1 F2 Ba1 . . 149.2(8) ?
B1 F3 Ba1 . 1_455 141.5(12) ?
B1 F4 Ba1 . 2_645 133.4(10) ?
B2 F6 Ba1 . 2_746 148.7(7) ?
B2 F7 Ba1 . . 99.9(6) ?
B2 F8 Ba1 . . 104.0(8) ?
Ba1 O1 H1A . . 113.0 ?
Ba1 O1 H1B . . 115.0 ?
H1A O1 H1B . . 109.0 ?
Ba1 O2 H2A . . 115.0 ?
F1 B1 F3 . . 108.8(10) ?
F1 B1 F4 . . 109.7(8) ?
F2 B1 F1 . . 110.5(17) ?
F2 B1 F3 . . 111.8(9) ?
F2 B1 F4 . . 108.7(10) ?
F3 B1 F4 . . 107.3(17) ?
F5 B2 F6 . . 109.6(9) ?
F5 B2 F7 . . 109.0(10) ?
F5 B2 F8 . . 110.6(10) ?
F6 B2 F7 . . 109.8(9) ?
F6 B2 F8 . . 109.7(10) ?
F7 B2 F8 . . 108.2(10) ?
Ba1 O3A H3AA . . 108.0 ?
Ba1 O3A H3AB . . 110.0 ?
H3AA O3A H3AB . . 117.0 ?
Ba1 O3B H3BA . . 111.0 ?
Ba1 O3B H3BB . . 110.0 ?
H3BA O3B H3BB . . 104.0 ?

loop_
_geom_bond_atom_site_label_1
_geom_bond_atom_site_label_2
_geom_bond_site_symmetry_2
_geom_bond_distance
_geom_bond_publ_flag
Ba1 F1 2_645 2.700(6) ?
Ba1 F2 . 2.698(7) ?
Ba1 F3 1_655 2.735(7) ?
Ba1 F4 2_655 2.791(9) ?
Ba1 F6 2_756 2.728(7) ?
Ba1 F7 . 3.035(8) ?
Ba1 F8 . 2.933(10) ?
Ba1 O1 . 2.777(9) ?
Ba1 O2 . 2.821(8) ?
Ba1 O3A . 2.71(2) ?
Ba1 O3B . 2.78(2) ?
F1 B1 . 1.36(2) ?
F2 B1 . 1.352(12) ?
F3 B1 . 1.387(15) ?
F4 B1 . 1.39(2) ?
F5 B2 . 1.369(13) ?
F6 B2 . 1.379(14) ?
F7 B2 . 1.385(14) ?
F8 B2 . 1.406(16) ?
O1 H1A . 0.83 ?
O1 H1B . 0.84 ?
O2 H2A . 0.97 ?
O2 H2B . 0.98 ?
O3A H3AA . 0.88 ?
O3A H3AB . 0.84 ?
O3B H3BA . 0.86 ?
O3B H3BB . 0.88 ?

loop_
_geom_hbond_atom_site_label_D
_geom_hbond_atom_site_label_H
_geom_hbond_atom_site_label_A
_geom_hbond_site_symmetry_A
_geom_hbond_distance_DH
_geom_hbond_distance_HA
_geom_hbond_distance_DA
_geom_hbond_angle_DHA
O1 H1A F5 1_455 0.829(10) 2.075(8) 2.892(12) 168.8(7)
O1 H1B F7 2_746 0.842(10) 2.016(7) 2.849(13) 170.5(7)
O2 H2A F4 . 0.974(9) 2.331(9) 3.119(13) 137.4(5)
O2 H2B F8 2_755 0.977(9) 2.053(11) 3.002(15) 163.5(7)
O3A H3AA O2 2_755 0.88(2) 2.191(11) 2.96(3) 146.5(18)
O3A H3AB F7 2_756 0.84(2) 2.386(8) 3.13(2) 147.7(17)
O3B H3BA F5 . 0.86(3) 2.355(9) 3.15(3) 153.0(16)

loop_
_geom_torsion_atom_site_label_1
_geom_torsion_atom_site_label_2
_geom_torsion_atom_site_label_3
_geom_torsion_atom_site_label_4
_geom_torsion_site_symmetry_1
_geom_torsion_site_symmetry_2
_geom_torsion_site_symmetry_3
_geom_torsion_site_symmetry_4
_geom_torsion
_geom_torsion_publ_flag
Ba1 F1 B1 F2 2_655 . . . 25(2) ?
Ba1 F1 B1 F3 2_655 . . . 148.0(14) ?
Ba1 F1 B1 F4 2_655 . . . -95(2) ?
Ba1 F2 B1 F1 . . . . -111(2) ?
Ba1 F2 B1 F3 . . . . 127.5(12) ?
Ba1 F2 B1 F4 . . . . 9(3) ?
Ba1 F3 B1 F1 1_455 . . . -31.2(17) ?
Ba1 F3 B1 F2 1_455 . . . 91.1(18) ?
Ba1 F3 B1 F4 1_455 . . . -149.9(11) ?
Ba1 F4 B1 F1 2_645 . . . -121.8(12) ?
Ba1 F4 B1 F2 2_645 . . . 117.3(11) ?
Ba1 F4 B1 F3 2_645 . . . -3.8(15) ?
Ba1 F6 B2 F5 2_746 . . . 136.5(11) ?
Ba1 F6 B2 F7 2_746 . . . 16.9(19) ?
Ba1 F6 B2 F8 2_746 . . . -101.9(14) ?
Ba1 F7 B2 F5 . . . . 103.0(8) ?
Ba1 F7 B2 F6 . . . . -137.0(8) ?
Ba1 F7 B2 F8 . . . . -17.3(9) ?
Ba1 F8 B2 F5 . . . . -101.1(9) ?
Ba1 F8 B2 F6 . . . . 138.0(7) ?
Ba1 F8 B2 F7 . . . . 18.2(10) ?
